data_1557005
loop_
_publ_author_name
'Chakoumakos, B.C.'
'Horita, J.'
'Garlea, V.O.'

_publ_section_title
;
 H/D isotope effects in brucite at low temperatures : At 50 K
;
_journal_name_full 'American Mineralogist'
_journal_page_first 1
_journal_page_last 6
_journal_paper_doi 10.2138/am.2013.4202
_journal_volume 98
_journal_year 2013
_chemical_formula_sum 'D1.96 H0.04 Mg O2'
_chemical_name_common Mg[O(D0.98H0.02)]2
_chemical_name_mineral 'deuterated brucite at 50 K'
_space_group_IT_number 164
_space_group_name_Hall '-P 3 2"'
_space_group_name_H-M_alt 'P -3 m 1'
_cell_angle_alpha 90
_cell_angle_beta 90
_cell_angle_gamma 120
_cell_formula_units_Z 1
_cell_length_a 3.14287(8)
_cell_length_b 3.14287(8)
_cell_length_c 4.72506(14)
_cell_volume 40.4195(19)
_diffrn_ambient_pressure 100
_diffrn_ambient_temperature 50
_cod_data_source_file bruciteD-50K.cif
_cod_data_source_block brucite-50K
_cod_original_formula_sum 'Mg1.0 O2.0 D1.96 H0.04'
_cod_database_code 1557005

loop_
_space_group_symop_id
_space_group_symop_operation_xyz
1 x,y,z
2 -x,-y,-z
3 -y,x-y,z
4 y,-x+y,-z
5 -x+y,-x,z
6 x-y,x,-z
7 y,x,-z
8 -y,-x,z
9 x-y,-y,-z
10 -x+y,y,z
11 -x,-x+y,-z
12 x,x-y,z

loop_
_atom_site_label
_atom_site_occupancy
_atom_site_fract_x
_atom_site_fract_y
_atom_site_fract_z
_atom_site_adp_type
_atom_site_U_iso_or_equiv
_atom_site_type_symbol
Mg 1.0 0.000000 0.000000 0.000000 Uiso 0.0070(9) Mg
O 1.00006 0.333333 0.666667 0.2200(5) Uiso 0.0034(5) O
D 0.32667 0.358(5) 0.716(5) 0.4187(7) Uiso 0.0152(16) D
H 0.00668 0.358(5) 0.716(5) 0.4187(7) Uiso 0.0152(16) H

loop_
_atom_type_symbol
Mg
O
D
H
